data_4081965
loop_
_publ_author_name
'Laughlin, Feng Li'
'Deligonul, Nihal'
'Rheingold, Arnold L.'
'Golen, James A.'
'Laughlin, Brynna J.'
'Smith, Rhett C.'
'Protasiewicz, John D.'

_publ_section_title
;
 Fluorescent Heteroacenes with Multiply-Bonded Phosphorus
;
_journal_issue 23
_journal_name_full Organometallics
_journal_page_first 7116
_journal_paper_doi 10.1021/om400838g
_journal_volume 32
_journal_year 2013
_chemical_formula_moiety 'C20 H16 O2 P2'
_chemical_formula_sum 'C20 H16 O2 P2'
_chemical_formula_weight 350.27
_chemical_name_systematic
;

 ?

;
_space_group_IT_number 14
_symmetry_cell_setting monoclinic
_symmetry_space_group_name_Hall '-P 2ybc'
_symmetry_space_group_name_H-M 'P 1 21/c 1'
_atom_sites_solution_hydrogens geom
_atom_sites_solution_primary direct
_atom_sites_solution_secondary difmap
_audit_creation_method SHELXL-97
_cell_angle_alpha 90.00
_cell_angle_beta 112.5050(10)
_cell_angle_gamma 90.00
_cell_formula_units_Z 2
_cell_length_a 10.5582(7)
_cell_length_b 10.0690(7)
_cell_length_c 9.5461(7)
_cell_measurement_reflns_used 5461
_cell_measurement_temperature 160(2)
_cell_measurement_theta_max 27.98
_cell_measurement_theta_min 2.91
_cell_volume 937.57(11)
_computing_cell_refinement 'Bruker SAINT'
_computing_data_collection 'Bruker APEX2'
_computing_data_reduction 'Bruker SAINT'
_computing_molecular_graphics 'Bruker SHELXTL'
_computing_publication_material 'Bruker SHELXTL'
_computing_structure_refinement 'SHELXL-97 (Sheldrick, 1997)'
_computing_structure_solution 'SHELXS-97 (Sheldrick, 1990)'
_diffrn_ambient_temperature 160(2)
_diffrn_measured_fraction_theta_full 0.984
_diffrn_measured_fraction_theta_max 0.984
_diffrn_measurement_device_type 'Bruker APEX-II CCD'
_diffrn_measurement_method '\f and \w scans'
_diffrn_radiation_monochromator graphite
_diffrn_radiation_source 'fine-focus sealed tube'
_diffrn_radiation_type MoK\a
_diffrn_radiation_wavelength 0.71073
_diffrn_reflns_av_R_equivalents 0.0231
_diffrn_reflns_av_sigmaI/netI 0.0157
_diffrn_reflns_limit_h_max 13
_diffrn_reflns_limit_h_min -13
_diffrn_reflns_limit_k_max 12
_diffrn_reflns_limit_k_min -12
_diffrn_reflns_limit_l_max 12
_diffrn_reflns_limit_l_min -12
_diffrn_reflns_number 10394
_diffrn_reflns_theta_full 27.49
_diffrn_reflns_theta_max 27.49
_diffrn_reflns_theta_min 2.09
_diffrn_standards_decay_% none
_diffrn_standards_number 0
_exptl_absorpt_coefficient_mu 0.240
_exptl_absorpt_correction_T_max 0.9709
_exptl_absorpt_correction_T_min 0.9009
_exptl_absorpt_correction_type multi-scan
_exptl_absorpt_process_details 'AXscale in APEX 2(Bruker, 2004)'
_exptl_crystal_colour colourless
_exptl_crystal_density_diffrn 1.241
_exptl_crystal_density_meas ?
_exptl_crystal_density_method 'not measured'
_exptl_crystal_description irregular
_exptl_crystal_F_000 364
_exptl_crystal_size_max 0.44
_exptl_crystal_size_mid 0.14
_exptl_crystal_size_min 0.12
_refine_diff_density_max 0.417
_refine_diff_density_min -0.217
_refine_diff_density_rms 0.057
_refine_ls_extinction_method none
_refine_ls_goodness_of_fit_ref 1.066
_refine_ls_hydrogen_treatment constr
_refine_ls_matrix_type full
_refine_ls_number_parameters 112
_refine_ls_number_reflns 2115
_refine_ls_number_restraints 0
_refine_ls_restrained_S_all 1.066
_refine_ls_R_factor_all 0.0420
_refine_ls_R_factor_gt 0.0377
_refine_ls_shift/su_max 0.000
_refine_ls_shift/su_mean 0.000
_refine_ls_structure_factor_coef Fsqd
_refine_ls_weighting_details 'calc w=1/[\s^2^(Fo^2^)+(0.0678P)^2^+0.4859P] where P=(Fo^2^+2Fc^2^)/3'
_refine_ls_weighting_scheme calc
_refine_ls_wR_factor_gt 0.1164
_refine_ls_wR_factor_ref 0.1209
_reflns_number_gt 1879
_reflns_number_total 2115
_reflns_threshold_expression >2sigma(I)
_cod_data_source_file om400838g_si_002.cif
_cod_data_source_block nd011112_0m
_cod_depositor_comments
;
The following automatic conversions were performed:

'_symmetry_cell_setting' value 'Monoclinic' changed to 'monoclinic'
according to /home/saulius/struct/CIF-dictionaries/cif_core.dic
dictionary named 'cif_core.dic' version 2.4.2 from 2011-04-26.

Automatic conversion script
Id: cif_fix_values 1891 2012-01-12 08:04:46Z andrius 

The following automatic conversions were performed:

'_exptl_crystal_density_meas' value 'not measured' was changed to '?'
- the value is perceived as not measured.

Automatic conversion script
Id: cif_fix_values 3008 2015-01-20 13:52:24Z robertas 
;
_cod_original_sg_symbol_H-M P2(1)/c
_cod_database_code 4081965

loop_
_symmetry_equiv_pos_as_xyz
'x, y, z'
'-x, y+1/2, -z+1/2'
'-x, -y, -z'
'x, -y-1/2, z-1/2'

loop_
_atom_site_label
_atom_site_type_symbol
_atom_site_fract_x
_atom_site_fract_y
_atom_site_fract_z
_atom_site_U_iso_or_equiv
_atom_site_adp_type
_atom_site_occupancy
_atom_site_symmetry_multiplicity
_atom_site_calc_flag
_atom_site_refinement_flags
P1 P 0.15787(4) 0.41314(4) 0.11190(5) 0.02897(17) Uani 1 1 d .
C9 C 0.1899(2) 0.7516(2) 0.3161(2) 0.0443(5) Uani 1 1 d .
H9A H 0.2712 0.7932 0.3090 0.066 Uiso 1 1 calc R
H9B H 0.1668 0.7969 0.3941 0.066 Uiso 1 1 calc R
H9C H 0.1127 0.7587 0.2181 0.066 Uiso 1 1 calc R
C8 C 0.0937(2) 0.5417(2) 0.3751(3) 0.0460(5) Uani 1 1 d .
H8A H 0.0154 0.5459 0.2777 0.069 Uiso 0.50 1 calc PR
H8B H 0.0718 0.5901 0.4520 0.069 Uiso 0.50 1 calc PR
H8C H 0.1136 0.4487 0.4061 0.069 Uiso 0.50 1 calc PR
C7 C 0.3450(2) 0.5927(2) 0.5091(2) 0.0470(5) Uani 1 1 d .
H7A H 0.3631 0.4988 0.5361 0.070 Uiso 0.50 1 calc PR
H7B H 0.3263 0.6392 0.5893 0.070 Uiso 0.50 1 calc PR
H7C H 0.4252 0.6325 0.4976 0.070 Uiso 0.50 1 calc PR
C6 C 0.21963(18) 0.60488(18) 0.3585(2) 0.0318(4) Uani 1 1 d .
O1 O 0.36556(12) 0.57693(11) 0.21752(13) 0.0275(3) Uani 1 1 d .
C3 C 0.38386(16) 0.50990(16) 0.10192(17) 0.0257(3) Uani 1 1 d .
C4 C 0.49725(16) 0.53733(16) 0.06222(17) 0.0255(3) Uani 1 1 d .
C1 C 0.24852(16) 0.53402(17) 0.23455(18) 0.0275(3) Uani 1 1 d .
C2 C 0.28392(17) 0.41758(16) 0.02979(19) 0.0270(3) Uani 1 1 d .
C5 C 0.29300(17) 0.34514(18) -0.09385(19) 0.0313(4) Uani 1 1 d .
H5 H 0.2249 0.2812 -0.1454 0.038 Uiso 1 1 calc R
C10 C 0.60052(17) 0.63262(17) 0.13852(19) 0.0303(4) Uani 1 1 d .
H10 H 0.5952 0.6812 0.2214 0.036 Uiso 1 1 calc R

loop_
_atom_site_aniso_label
_atom_site_aniso_U_11
_atom_site_aniso_U_22
_atom_site_aniso_U_33
_atom_site_aniso_U_23
_atom_site_aniso_U_13
_atom_site_aniso_U_12
P1 0.0272(3) 0.0309(3) 0.0324(3) 0.00069(16) 0.01542(19) -0.00129(15)
C9 0.0561(12) 0.0364(10) 0.0520(12) -0.0028(9) 0.0336(10) 0.0048(9)
C8 0.0465(11) 0.0513(12) 0.0570(12) -0.0093(10) 0.0385(10) -0.0083(9)
C7 0.0433(11) 0.0723(15) 0.0281(9) -0.0044(9) 0.0166(8) 0.0063(10)
C6 0.0319(9) 0.0380(9) 0.0322(9) -0.0005(7) 0.0197(7) 0.0014(7)
O1 0.0276(6) 0.0322(6) 0.0267(6) -0.0027(4) 0.0150(5) -0.0004(4)
C3 0.0282(8) 0.0278(8) 0.0229(7) 0.0006(6) 0.0119(6) 0.0031(6)
C4 0.0262(8) 0.0276(8) 0.0241(7) 0.0005(6) 0.0113(6) 0.0012(6)
C1 0.0266(8) 0.0305(8) 0.0287(8) 0.0044(6) 0.0143(6) 0.0033(6)
C2 0.0260(8) 0.0290(8) 0.0280(8) 0.0022(6) 0.0125(6) 0.0009(6)
C5 0.0301(8) 0.0321(8) 0.0334(8) -0.0065(7) 0.0139(7) -0.0056(6)
C10 0.0324(8) 0.0331(9) 0.0274(8) -0.0068(7) 0.0137(7) -0.0025(7)

loop_
_atom_type_symbol
_atom_type_description
_atom_type_scat_dispersion_real
_atom_type_scat_dispersion_imag
_atom_type_scat_source
C C 0.0033 0.0016 'International Tables Vol C Tables 4.2.6.8 and 6.1.1.4'
H H 0.0000 0.0000 'International Tables Vol C Tables 4.2.6.8 and 6.1.1.4'
O O 0.0106 0.0060 'International Tables Vol C Tables 4.2.6.8 and 6.1.1.4'
P P 0.1023 0.0942 'International Tables Vol C Tables 4.2.6.8 and 6.1.1.4'

loop_
_geom_angle_atom_site_label_1
_geom_angle_atom_site_label_2
_geom_angle_atom_site_label_3
_geom_angle
_geom_angle_site_symmetry_1
_geom_angle_site_symmetry_3
C1 P1 C2 88.09(8) . .
C6 C9 H9A 109.5 . .
C6 C9 H9B 109.5 . .
H9A C9 H9B 109.5 . .
C6 C9 H9C 109.5 . .
H9A C9 H9C 109.5 . .
H9B C9 H9C 109.5 . .
C6 C8 H8A 109.5 . .
C6 C8 H8B 109.5 . .
H8A C8 H8B 109.5 . .
C6 C8 H8C 109.5 . .
H8A C8 H8C 109.5 . .
H8B C8 H8C 109.5 . .
C6 C7 H7A 109.5 . .
C6 C7 H7B 109.5 . .
H7A C7 H7B 109.5 . .
C6 C7 H7C 109.5 . .
H7A C7 H7C 109.5 . .
H7B C7 H7C 109.5 . .
C1 C6 C9 109.36(15) . .
C1 C6 C8 109.13(15) . .
C9 C6 C8 109.19(16) . .
C1 C6 C7 109.55(15) . .
C9 C6 C7 109.79(17) . .
C8 C6 C7 109.81(17) . .
C3 O1 C1 110.52(13) . .
O1 C3 C2 114.73(14) . .
O1 C3 C4 120.98(14) . .
C2 C3 C4 124.28(15) . .
C3 C4 C10 123.70(15) . .
C3 C4 C4 115.40(18) . 3_665
C10 C4 C4 120.90(18) . 3_665
O1 C1 C6 113.84(14) . .
O1 C1 P1 115.86(11) . .
C6 C1 P1 130.28(13) . .
C3 C2 C5 118.64(15) . .
C3 C2 P1 110.79(12) . .
C5 C2 P1 130.56(13) . .
C10 C5 C2 120.04(15) 3_665 .
C10 C5 H5 120.0 3_665 .
C2 C5 H5 120.0 . .
C5 C10 C4 120.74(15) 3_665 .
C5 C10 H10 119.6 3_665 .
C4 C10 H10 119.6 . .

loop_
_geom_bond_atom_site_label_1
_geom_bond_atom_site_label_2
_geom_bond_distance
_geom_bond_site_symmetry_2
P1 C1 1.7060(18) .
P1 C2 1.7850(17) .
C9 C6 1.532(3) .
C9 H9A 0.9800 .
C9 H9B 0.9800 .
C9 H9C 0.9800 .
C8 C6 1.536(2) .
C8 H8A 0.9800 .
C8 H8B 0.9800 .
C8 H8C 0.9800 .
C7 C6 1.542(3) .
C7 H7A 0.9800 .
C7 H7B 0.9800 .
C7 H7C 0.9800 .
C6 C1 1.509(2) .
O1 C3 1.3689(19) .
O1 C1 1.3762(19) .
C3 C2 1.377(2) .
C3 C4 1.414(2) .
C4 C10 1.425(2) .
C4 C4 1.426(3) 3_665
C2 C5 1.422(2) .
C5 C10 1.365(2) 3_665
C5 H5 0.9500 .
C10 C5 1.365(2) 3_665
C10 H10 0.9500 .
